data_7719714
loop_
_publ_author_name
'Rayasingh, Amlan Ranjan'
'Manivannan, Vadivelu'

_publ_section_title
;
 Group 10 complexes of benzothiazolehydrazone- and
 imidazo[1,5-<i>a</i>]pyridine-based ligands: structural artistry,
 biophysical study, and catalytic activity.
;
_journal_issue 45
_journal_name_full 'Dalton transactions (Cambridge, England : 2003)'
_journal_page_first 16939
_journal_page_last 16954
_journal_paper_doi 10.1039/d5dt02077h
_journal_volume 54
_journal_year 2025
_chemical_formula_moiety 'C17 H11 Cl N4 Pt S'
_chemical_formula_sum 'C17 H11 Cl N4 Pt S'
_chemical_formula_weight 533.90
_space_group_crystal_system monoclinic
_space_group_IT_number 14
_space_group_name_Hall '-P 2ybc'
_space_group_name_H-M_alt 'P 1 21/c 1'
_atom_sites_solution_hydrogens geom
_audit_creation_date 2025-03-22
_audit_creation_method
;
Olex2 1.5
(compiled 2021.12.09 svn.r5202d8cf for OlexSys, GUI svn.r6439)
;
_audit_update_record
;
2025-05-23 deposited with the CCDC.	2025-10-17 downloaded from the CCDC.
;
_cell_angle_alpha 90
_cell_angle_beta 92.335(3)
_cell_angle_gamma 90
_cell_formula_units_Z 8
_cell_length_a 10.9869(13)
_cell_length_b 27.353(3)
_cell_length_c 10.3690(12)
_cell_measurement_reflns_used 9869
_cell_measurement_temperature 293.00
_cell_measurement_theta_max 26.15
_cell_measurement_theta_min 2.38
_cell_volume 3113.6(6)
_computing_cell_refinement 'SAINT V8.40B (?, 2016)'
_computing_data_reduction 'SAINT V8.40B (?, 2016)'
_computing_molecular_graphics 'Olex2 1.5 (Dolomanov et al., 2009)'
_computing_publication_material 'Olex2 1.5 (Dolomanov et al., 2009)'
_computing_structure_refinement 'XL  (Sheldrick, 2008)'
_diffrn_ambient_temperature 293.00
_diffrn_detector 'CCD area detector'
_diffrn_detector_area_resol_mean 7.9
_diffrn_detector_type 'Bruker SMART CCD 1K area detector'
_diffrn_measured_fraction_theta_full 0.991
_diffrn_measured_fraction_theta_max 0.991
_diffrn_measurement_device 'three-circle diffractometer'
_diffrn_measurement_device_type 'Bruker APEX-II CCD'
_diffrn_measurement_method '\w scans'
_diffrn_radiation_monochromator graphite
_diffrn_radiation_probe x-ray
_diffrn_radiation_type MoK\a
_diffrn_radiation_wavelength 0.71073
_diffrn_reflns_av_R_equivalents 0.0799
_diffrn_reflns_av_unetI/netI 0.0334
_diffrn_reflns_Laue_measured_fraction_full 0.991
_diffrn_reflns_Laue_measured_fraction_max 0.991
_diffrn_reflns_limit_h_max 13
_diffrn_reflns_limit_h_min -13
_diffrn_reflns_limit_k_max 32
_diffrn_reflns_limit_k_min -32
_diffrn_reflns_limit_l_max 12
_diffrn_reflns_limit_l_min -12
_diffrn_reflns_number 68281
_diffrn_reflns_point_group_measured_fraction_full 0.991
_diffrn_reflns_point_group_measured_fraction_max 0.991
_diffrn_reflns_theta_full 24.998
_diffrn_reflns_theta_max 24.998
_diffrn_reflns_theta_min 1.855
_diffrn_source 'sealed X-ray tube'
_diffrn_source_current 1.4
_diffrn_source_power 0.07
_diffrn_source_target Mo
_diffrn_source_voltage 50.0
_diffrn_standards_number 0
_exptl_absorpt_coefficient_mu 9.325
_exptl_absorpt_correction_T_max 0.7454
_exptl_absorpt_correction_T_min 0.3527
_exptl_absorpt_correction_type multi-scan
_exptl_absorpt_process_details
;
SADABS-2016/2 (Bruker,2016/2) was used for absorption correction.
wR2(int) was 0.1491 before and 0.0750 after correction.
The Ratio of minimum to maximum transmission is 0.4732.
The \l/2 correction factor is Not present.
;
_exptl_crystal_colour 'metallic dark red'
_exptl_crystal_colour_lustre metallic
_exptl_crystal_colour_modifier dark
_exptl_crystal_colour_primary red
_exptl_crystal_density_diffrn 2.278
_exptl_crystal_description block
_exptl_crystal_F_000 2016
_exptl_crystal_size_max 0.14
_exptl_crystal_size_mid 0.1
_exptl_crystal_size_min 0.08
_refine_diff_density_max 4.972
_refine_diff_density_min -3.768
_refine_diff_density_rms 0.280
_refine_ls_extinction_method none
_refine_ls_goodness_of_fit_ref 1.163
_refine_ls_hydrogen_treatment constr
_refine_ls_matrix_type full
_refine_ls_number_parameters 433
_refine_ls_number_reflns 5437
_refine_ls_number_restraints 738
_refine_ls_restrained_S_all 1.097
_refine_ls_R_factor_all 0.1111
_refine_ls_R_factor_gt 0.0787
_refine_ls_shift/su_max 0.000
_refine_ls_shift/su_mean 0.000
_refine_ls_structure_factor_coef Fsqd
_refine_ls_weighting_details 'w=1/[\s^2^(Fo^2^)+(0.1138P)^2^+75.6396P] where P=(Fo^2^+2Fc^2^)/3'
_refine_ls_weighting_scheme calc
_refine_ls_wR_factor_gt 0.1957
_refine_ls_wR_factor_ref 0.2459
_reflns_Friedel_coverage 0.000
_reflns_number_gt 4053
_reflns_number_total 5437
_reflns_threshold_expression 'I > 2\s(I)'
_cod_data_source_file d5dt02077h2.cif
_cod_data_source_block 3b
_cod_depositor_comments 'Adding full bibliography for 7719702--7719718.cif.'
_cod_database_code 7719714
_shelx_shelxl_version_number 2019/1
_shelx_space_group_comment
;
The symmetry employed for this shelxl refinement is uniquely defined
by the following loop, which should always be used as a source of
symmetry information in preference to the above space-group names.
They are only intended as comments.
;
_olex2_refinement_description
;
1. Restrained distances
 C34-C29
 1.397 with sigma of 0.02
 C24-C23
 1.422 with sigma of 0.02
2. Uiso/Uaniso restraints and constraints
All non-hydrogen atoms have similar U: within 2A with sigma of 0.04 and sigma
for terminal atoms of 0.08 within 2A
3. Rigid body (RIGU) restrains
 All non-hydrogen atoms
 with sigma for 1-2 distances of 0.004 and sigma for 1-3 distances of 0.004
4.a Aromatic/amide H refined with riding coordinates:
 C1(H1), C4(H4), C13(H13), C2(H2), C11(H11), C3(H3), C16(H16), C7(H7),
 C12(H12), C9(H9), C8(H8), C20(H20), C18(H18), C33(H33), C25(H25), C27(H27),
 C19(H19), C26(H26), C30(H30), C24(H24), C31(H31), C32(H32)
;
_smtbx_masks_void_probe_radius 1.2
_smtbx_masks_void_truncation_radius 1.2
_olex2_submission_special_instructions 'No special instructions were received'

loop_
_space_group_symop_operation_xyz
'x, y, z'
'-x, y+1/2, -z+1/2'
'-x, -y, -z'
'x, -y-1/2, z-1/2'

loop_
_atom_site_label
_atom_site_type_symbol
_atom_site_fract_x
_atom_site_fract_y
_atom_site_fract_z
_atom_site_U_iso_or_equiv
_atom_site_adp_type
_atom_site_occupancy
_atom_site_site_symmetry_order
_atom_site_calc_flag
_atom_site_refinement_flags_posn
_atom_site_refinement_flags_adp
_atom_site_refinement_flags_occupancy
_atom_site_disorder_assembly
_atom_site_disorder_group
Pt1 Pt 0.59116(7) 0.07653(3) 0.12208(7) 0.0520(3) Uani 1 1 d . U . . .
Cl1 Cl 0.5133(6) 0.1051(2) 0.3127(5) 0.0799(16) Uani 1 1 d . . . . .
S1 S 0.6719(7) 0.1955(2) -0.1511(6) 0.0786(16) Uani 1 1 d . U . . .
N4 N 0.5951(16) 0.1422(6) 0.0376(15) 0.058(3) Uani 1 1 d . U . . .
N1 N 0.5916(15) 0.0056(6) 0.1870(16) 0.056(3) Uani 1 1 d . U . . .
N2 N 0.6778(15) 0.0611(6) -0.0320(16) 0.057(3) Uani 1 1 d . U . . .
N3 N 0.7075(18) 0.1004(6) -0.1154(17) 0.070(4) Uani 1 1 d . U . . .
C5 C 0.576(2) 0.2230(8) -0.040(2) 0.067(4) Uani 1 1 d . U . . .
C17 C 0.658(2) 0.1409(7) -0.0689(19) 0.062(4) Uani 1 1 d . U . . .
C1 C 0.459(2) 0.2037(8) 0.143(2) 0.067(4) Uani 1 1 d . U . . .
H1 H 0.436427 0.182340 0.207083 0.080 Uiso 1 1 calc R U . . .
C15 C 0.6422(18) -0.0320(8) 0.1150(19) 0.058(3) Uani 1 1 d . U . . .
C6 C 0.5392(18) 0.1896(7) 0.0524(19) 0.057(3) Uani 1 1 d . U . . .
C4 C 0.534(2) 0.2697(8) -0.044(2) 0.077(5) Uani 1 1 d . U . . .
H4 H 0.561603 0.291479 -0.105074 0.092 Uiso 1 1 calc R U . . .
C14 C 0.7062(19) -0.0266(7) -0.005(2) 0.060(4) Uani 1 1 d . U . . .
C13 C 0.7474(19) -0.0661(7) -0.063(2) 0.066(4) Uani 1 1 d . U . . .
H13 H 0.782276 -0.061723 -0.141980 0.079 Uiso 1 1 calc R U . . .
C10 C 0.635(2) -0.0808(8) 0.162(2) 0.069(4) Uani 1 1 d . U . . .
C2 C 0.414(2) 0.2504(8) 0.136(2) 0.078(5) Uani 1 1 d . U . . .
H2 H 0.355581 0.259246 0.194309 0.094 Uiso 1 1 calc R U . . .
C11 C 0.687(2) -0.1206(9) 0.091(2) 0.072(4) Uani 1 1 d . U . . .
H11 H 0.681523 -0.152383 0.122130 0.087 Uiso 1 1 calc R U . . .
C3 C 0.448(2) 0.2850(8) 0.048(2) 0.079(5) Uani 1 1 d . U . . .
H3 H 0.416993 0.316646 0.047636 0.095 Uiso 1 1 calc R U . . .
C16 C 0.721(2) 0.0201(7) -0.070(2) 0.062(4) Uani 1 1 d . U . . .
H16 H 0.765037 0.020267 -0.144188 0.075 Uiso 1 1 calc R U . . .
C7 C 0.536(2) -0.0060(9) 0.286(2) 0.071(5) Uani 1 1 d . U . . .
H7 H 0.500586 0.019138 0.332154 0.085 Uiso 1 1 calc R U . . .
C12 C 0.743(2) -0.1123(8) -0.016(2) 0.077(5) Uani 1 1 d . U . . .
H12 H 0.778899 -0.137869 -0.059155 0.093 Uiso 1 1 calc R U . . .
C9 C 0.575(2) -0.0909(10) 0.278(2) 0.080(5) Uani 1 1 d . U . . .
H9 H 0.572916 -0.122302 0.312532 0.096 Uiso 1 1 calc R U . . .
C8 C 0.523(2) -0.0548(9) 0.335(2) 0.082(5) Uani 1 1 d . U . . .
H8 H 0.476355 -0.060415 0.406263 0.098 Uiso 1 1 calc R U . . .
Pt2 Pt 0.86759(7) -0.01491(3) 0.40469(8) 0.0608(3) Uani 1 1 d . U . . .
Cl2 Cl 0.7664(7) -0.0289(3) 0.5963(7) 0.093(2) Uani 1 1 d . . . . .
S2 S 0.9932(7) -0.1487(3) 0.2170(7) 0.0895(19) Uani 1 1 d . U . . .
N7 N 0.9856(14) -0.0513(6) 0.1873(14) 0.054(3) Uani 1 1 d . U . . .
N8 N 0.9001(16) -0.0847(7) 0.3758(17) 0.067(4) Uani 1 1 d . U . . .
N6 N 0.9438(15) -0.0100(6) 0.2389(14) 0.057(3) Uani 1 1 d . U . . .
N5 N 0.8437(16) 0.0582(7) 0.4218(16) 0.066(4) Uani 1 1 d . U . . .
C21 C 0.8631(15) 0.0938(8) 0.3212(18) 0.055(3) Uani 1 1 d . U . . .
C34 C 0.8797(17) -0.1342(7) 0.433(2) 0.062(4) Uani 1 1 d D U . . .
C20 C 0.933(2) 0.1126(8) 0.111(2) 0.065(4) Uani 1 1 d . U . . .
H20 H 0.968075 0.103726 0.034090 0.078 Uiso 1 1 calc R U . . .
C22 C 0.9149(19) 0.0762(8) 0.205(2) 0.062(4) Uani 1 1 d . U . . .
C23 C 0.8433(19) 0.1429(9) 0.3403(19) 0.069(4) Uani 1 1 d D U . . .
C18 C 0.862(2) 0.1766(10) 0.241(2) 0.085(5) Uani 1 1 d . U . . .
H18 H 0.847900 0.209694 0.254198 0.102 Uiso 1 1 calc R U . . .
C33 C 0.838(2) -0.1414(10) 0.549(2) 0.080(5) Uani 1 1 d . U . . .
H33 H 0.808754 -0.116204 0.599540 0.096 Uiso 1 1 calc R U . . .
C25 C 0.781(2) 0.1284(9) 0.554(2) 0.077(5) Uani 1 1 d . U . . .
H25 H 0.754043 0.137952 0.633729 0.093 Uiso 1 1 calc R U . . .
C27 C 0.946(2) 0.0298(8) 0.172(2) 0.065(4) Uani 1 1 d . U . . .
H27 H 0.972898 0.026260 0.089028 0.078 Uiso 1 1 calc R U . . .
C29 C 0.933(2) -0.1689(8) 0.356(2) 0.077(5) Uani 1 1 d D U . . .
C19 C 0.900(3) 0.1608(9) 0.128(3) 0.086(6) Uani 1 1 d . U . . .
H19 H 0.905066 0.182621 0.060049 0.103 Uiso 1 1 calc R U . . .
C26 C 0.803(2) 0.0794(8) 0.528(2) 0.070(5) Uani 1 1 d . U . . .
H26 H 0.786439 0.058030 0.594442 0.084 Uiso 1 1 calc R U . . .
C30 C 0.927(2) -0.2199(10) 0.397(3) 0.089(6) Uani 1 1 d . U . . .
H30 H 0.951651 -0.245674 0.346230 0.107 Uiso 1 1 calc R U . . .
C24 C 0.800(2) 0.1620(10) 0.461(2) 0.084(5) Uani 1 1 d D U . . .
H24 H 0.786157 0.195126 0.473565 0.101 Uiso 1 1 calc R U . . .
C28 C 0.953(2) -0.0878(9) 0.258(2) 0.072(5) Uani 1 1 d . U . . .
C31 C 0.880(3) -0.2273(11) 0.520(3) 0.096(6) Uani 1 1 d . U . . .
H31 H 0.877808 -0.258711 0.554055 0.115 Uiso 1 1 calc R U . . .
C32 C 0.840(3) -0.1895(10) 0.588(3) 0.092(6) Uani 1 1 d . U . . .
H32 H 0.811249 -0.196254 0.669649 0.111 Uiso 1 1 calc R U . . .

loop_
_atom_site_aniso_label
_atom_site_aniso_U_11
_atom_site_aniso_U_22
_atom_site_aniso_U_33
_atom_site_aniso_U_23
_atom_site_aniso_U_13
_atom_site_aniso_U_12
Pt1 0.0532(5) 0.0537(5) 0.0488(4) 0.0037(3) -0.0008(3) -0.0074(3)
Cl1 0.104(4) 0.075(4) 0.062(3) -0.001(3) 0.025(3) -0.010(3)
S1 0.111(5) 0.056(3) 0.070(3) 0.013(3) 0.018(3) 0.005(3)
N4 0.071(8) 0.052(5) 0.052(6) 0.005(4) 0.003(5) -0.002(5)
N1 0.056(8) 0.056(6) 0.057(6) 0.014(4) 0.003(5) -0.008(5)
N2 0.060(8) 0.054(5) 0.058(6) 0.002(4) -0.002(6) -0.005(5)
N3 0.090(10) 0.055(6) 0.067(7) 0.007(5) 0.010(7) 0.000(5)
C5 0.080(9) 0.055(6) 0.064(7) 0.003(5) -0.005(7) 0.002(6)
C17 0.075(9) 0.054(6) 0.057(7) 0.007(5) 0.005(6) -0.004(5)
C1 0.075(9) 0.060(7) 0.065(8) -0.003(6) -0.008(7) 0.006(6)
C15 0.053(8) 0.059(6) 0.062(6) 0.011(4) -0.017(5) 0.000(5)
C6 0.062(8) 0.049(6) 0.058(7) -0.002(5) -0.016(6) -0.003(5)
C4 0.090(11) 0.055(7) 0.084(10) -0.001(6) -0.013(8) 0.003(6)
C14 0.060(9) 0.055(6) 0.065(7) 0.006(5) -0.010(6) -0.007(5)
C13 0.063(10) 0.057(6) 0.076(8) 0.001(5) -0.015(7) -0.002(6)
C10 0.080(10) 0.056(6) 0.071(8) 0.013(5) -0.007(7) -0.003(6)
C2 0.087(11) 0.060(8) 0.086(10) -0.007(7) -0.013(8) 0.010(7)
C11 0.071(10) 0.063(7) 0.081(9) 0.001(6) -0.017(7) -0.004(7)
C3 0.092(11) 0.057(8) 0.086(10) -0.006(7) -0.014(8) 0.010(7)
C16 0.070(10) 0.055(5) 0.062(8) 0.002(5) 0.003(8) -0.001(5)
C7 0.077(11) 0.070(8) 0.067(8) 0.016(6) 0.013(8) -0.015(7)
C12 0.088(12) 0.057(7) 0.086(9) 0.004(6) -0.004(8) 0.004(7)
C9 0.093(12) 0.070(8) 0.077(9) 0.016(6) 0.000(8) -0.008(7)
C8 0.099(13) 0.070(8) 0.076(10) 0.020(6) 0.012(9) -0.013(7)
Pt2 0.0546(5) 0.0661(6) 0.0609(5) 0.0022(4) -0.0078(4) -0.0046(3)
Cl2 0.113(5) 0.092(4) 0.078(4) -0.002(3) 0.045(4) -0.004(4)
S2 0.110(5) 0.074(4) 0.085(4) -0.001(3) 0.003(4) 0.017(3)
N7 0.056(8) 0.063(6) 0.042(6) -0.013(4) 0.007(5) 0.006(5)
N8 0.065(9) 0.069(6) 0.066(6) -0.002(4) 0.010(6) -0.002(5)
N6 0.063(8) 0.068(5) 0.040(6) -0.007(4) 0.014(6) 0.002(5)
N5 0.061(8) 0.079(7) 0.057(6) -0.014(4) -0.002(5) -0.004(5)
C21 0.033(7) 0.076(6) 0.055(6) -0.016(4) -0.015(5) -0.011(5)
C34 0.043(8) 0.068(7) 0.075(7) 0.008(5) 0.001(6) 0.006(5)
C20 0.067(11) 0.070(7) 0.059(7) -0.010(5) 0.004(7) -0.005(6)
C22 0.056(9) 0.071(6) 0.059(6) -0.010(5) -0.003(6) -0.005(5)
C23 0.060(10) 0.077(7) 0.070(7) -0.016(5) -0.007(6) -0.004(6)
C18 0.094(14) 0.080(8) 0.080(8) -0.013(6) 0.008(8) 0.000(8)
C33 0.073(12) 0.086(9) 0.080(8) 0.007(6) 0.006(8) -0.008(8)
C25 0.085(13) 0.078(8) 0.068(8) -0.021(6) 0.000(8) 0.006(7)
C27 0.073(11) 0.071(6) 0.052(8) -0.003(5) 0.004(7) -0.003(5)
C29 0.070(10) 0.076(7) 0.084(8) 0.001(6) -0.004(7) 0.016(6)
C19 0.104(14) 0.074(8) 0.081(9) -0.010(6) 0.009(9) 0.002(8)
C26 0.076(12) 0.079(8) 0.055(7) -0.019(6) -0.004(7) 0.008(7)
C30 0.087(13) 0.079(8) 0.100(10) 0.010(7) -0.010(9) 0.015(7)
C24 0.092(13) 0.085(9) 0.074(8) -0.015(6) 0.004(8) 0.008(8)
C28 0.080(11) 0.069(7) 0.068(7) -0.004(5) 0.018(7) 0.007(5)
C31 0.094(14) 0.091(10) 0.100(11) 0.008(8) -0.008(10) -0.003(9)
C32 0.090(14) 0.090(9) 0.097(11) 0.012(7) 0.000(9) -0.010(8)

loop_
_atom_type_symbol
_atom_type_description
_atom_type_scat_dispersion_real
_atom_type_scat_dispersion_imag
_atom_type_scat_source
C C 0.0033 0.0016 'International Tables Vol C Tables 4.2.6.8 and 6.1.1.4'
H H 0.0000 0.0000 'International Tables Vol C Tables 4.2.6.8 and 6.1.1.4'
Cl Cl 0.1484 0.1585 'International Tables Vol C Tables 4.2.6.8 and 6.1.1.4'
N N 0.0061 0.0033 'International Tables Vol C Tables 4.2.6.8 and 6.1.1.4'
Pt Pt -1.7033 8.3905 'International Tables Vol C Tables 4.2.6.8 and 6.1.1.4'
S S 0.1246 0.1234 'International Tables Vol C Tables 4.2.6.8 and 6.1.1.4'

loop_
_geom_angle_atom_site_label_1
_geom_angle_atom_site_label_2
_geom_angle_atom_site_label_3
_geom_angle
_geom_angle_site_symmetry_1
_geom_angle_site_symmetry_3
_geom_angle_publ_flag
N4 Pt1 Cl1 95.0(5) . . ?
N4 Pt1 N1 172.9(7) . . ?
N1 Pt1 Cl1 92.0(5) . . ?
N2 Pt1 Cl1 170.2(5) . . ?
N2 Pt1 N4 79.3(7) . . ?
N2 Pt1 N1 94.0(7) . . ?
C17 S1 C5 88.9(10) . . ?
C17 N4 Pt1 111.2(13) . . ?
C17 N4 C6 110.6(16) . . ?
C6 N4 Pt1 137.9(14) . . ?
C15 N1 Pt1 121.0(13) . . ?
C7 N1 Pt1 120.7(16) . . ?
C7 N1 C15 117.9(18) . . ?
N3 N2 Pt1 117.8(13) . . ?
C16 N2 Pt1 129.8(15) . . ?
C16 N2 N3 112.3(17) . . ?
C17 N3 N2 107.6(17) . . ?
C6 C5 S1 111.5(15) . . ?
C4 C5 S1 126.4(19) . . ?
C4 C5 C6 122(2) . . ?
N4 C17 S1 116.4(16) . . ?
N4 C17 N3 123.9(18) . . ?
N3 C17 S1 119.7(16) . . ?
C6 C1 H1 120.9 . . ?
C6 C1 C2 118(2) . . ?
C2 C1 H1 120.9 . . ?
N1 C15 C14 126.6(18) . . ?
N1 C15 C10 118(2) . . ?
C10 C15 C14 115(2) . . ?
C5 C6 N4 112.2(18) . . ?
C1 C6 N4 127.9(19) . . ?
C1 C6 C5 119.8(19) . . ?
C5 C4 H4 120.3 . . ?
C5 C4 C3 119(2) . . ?
C3 C4 H4 120.3 . . ?
C13 C14 C15 119.3(19) . . ?
C13 C14 C16 117(2) . . ?
C16 C14 C15 123.2(19) . . ?
C14 C13 H13 117.3 . . ?
C14 C13 C12 125(2) . . ?
C12 C13 H13 117.3 . . ?
C15 C10 C11 120(2) . . ?
C9 C10 C15 120(2) . . ?
C9 C10 C11 120(2) . . ?
C1 C2 H2 117.9 . . ?
C1 C2 C3 124(3) . . ?
C3 C2 H2 117.9 . . ?
C10 C11 H11 119.6 . . ?
C12 C11 C10 121(2) . . ?
C12 C11 H11 119.6 . . ?
C4 C3 H3 121.8 . . ?
C2 C3 C4 116(2) . . ?
C2 C3 H3 121.8 . . ?
N2 C16 C14 125(2) . . ?
N2 C16 H16 117.4 . . ?
C14 C16 H16 117.4 . . ?
N1 C7 H7 117.3 . . ?
N1 C7 C8 125(2) . . ?
C8 C7 H7 117.3 . . ?
C13 C12 H12 120.3 . . ?
C11 C12 C13 119(2) . . ?
C11 C12 H12 120.3 . . ?
C10 C9 H9 121.2 . . ?
C8 C9 C10 118(2) . . ?
C8 C9 H9 121.2 . . ?
C7 C8 H8 120.0 . . ?
C9 C8 C7 120(2) . . ?
C9 C8 H8 120.0 . . ?
N8 Pt2 Cl2 93.8(5) . . ?
N8 Pt2 N5 175.1(7) . . ?
N6 Pt2 Cl2 173.7(5) . . ?
N6 Pt2 N8 81.1(7) . . ?
N6 Pt2 N5 94.1(7) . . ?
N5 Pt2 Cl2 91.1(5) . . ?
C29 S2 C28 89.6(11) . . ?
C28 N7 N6 108.4(16) . . ?
C34 N8 Pt2 141.6(13) . . ?
C28 N8 Pt2 106.2(15) . . ?
C28 N8 C34 112.0(17) . . ?
N7 N6 Pt2 117.5(12) . . ?
C27 N6 Pt2 123.2(14) . . ?
C27 N6 N7 119.0(16) . . ?
C21 N5 Pt2 125.3(13) . . ?
C26 N5 Pt2 123.4(16) . . ?
C26 N5 C21 111.3(19) . . ?
C22 C21 N5 116.9(18) . . ?
C23 C21 N5 121.6(18) . . ?
C23 C21 C22 121(2) . . ?
C33 C34 N8 124(2) . . ?
C33 C34 C29 126(2) . . ?
C29 C34 N8 108.3(18) . . ?
C22 C20 H20 118.8 . . ?
C19 C20 H20 118.8 . . ?
C19 C20 C22 122(2) . . ?
C20 C22 C21 114.6(19) . . ?
C27 C22 C21 129(2) . . ?
C27 C22 C20 116(2) . . ?
C21 C23 C18 120.5(19) . . ?
C21 C23 C24 122(2) . . ?
C18 C23 C24 117(2) . . ?
C23 C18 H18 120.3 . . ?
C19 C18 C23 119(2) . . ?
C19 C18 H18 120.3 . . ?
C34 C33 H33 122.8 . . ?
C34 C33 C32 114(3) . . ?
C32 C33 H33 122.8 . . ?
C26 C25 H25 120.5 . . ?
C24 C25 H25 120.5 . . ?
C24 C25 C26 119(2) . . ?
N6 C27 C22 130(2) . . ?
N6 C27 H27 115.0 . . ?
C22 C27 H27 115.0 . . ?
C34 C29 S2 117.0(18) . . ?
C34 C29 C30 117(2) . . ?
C30 C29 S2 125.7(18) . . ?
C20 C19 H19 119.3 . . ?
C18 C19 C20 121(3) . . ?
C18 C19 H19 119.3 . . ?
N5 C26 C25 130(2) . . ?
N5 C26 H26 114.9 . . ?
C25 C26 H26 114.9 . . ?
C29 C30 H30 122.4 . . ?
C31 C30 C29 115(3) . . ?
C31 C30 H30 122.4 . . ?
C23 C24 H24 122.1 . . ?
C25 C24 C23 116(2) . . ?
C25 C24 H24 122.1 . . ?
N7 C28 S2 120.5(16) . . ?
N7 C28 N8 126(2) . . ?
N8 C28 S2 112.7(17) . . ?
C30 C31 H31 119.7 . . ?
C32 C31 C30 121(3) . . ?
C32 C31 H31 119.7 . . ?
C33 C32 H32 117.2 . . ?
C31 C32 C33 126(3) . . ?
C31 C32 H32 117.2 . . ?

loop_
_geom_bond_atom_site_label_1
_geom_bond_atom_site_label_2
_geom_bond_distance
_geom_bond_site_symmetry_2
_geom_bond_publ_flag
Pt1 Cl1 2.321(6) . ?
Pt1 N4 1.999(15) . ?
Pt1 N1 2.054(15) . ?
Pt1 N2 1.940(17) . ?
S1 C5 1.76(2) . ?
S1 C17 1.73(2) . ?
N4 C17 1.33(3) . ?
N4 C6 1.45(2) . ?
N1 C15 1.40(3) . ?
N1 C7 1.26(3) . ?
N2 N3 1.43(2) . ?
N2 C16 1.28(3) . ?
N3 C17 1.33(3) . ?
C5 C6 1.40(3) . ?
C5 C4 1.36(3) . ?
C1 H1 0.9300 . ?
C1 C6 1.36(3) . ?
C1 C2 1.37(3) . ?
C15 C14 1.46(3) . ?
C15 C10 1.43(3) . ?
C4 H4 0.9300 . ?
C4 C3 1.43(4) . ?
C14 C13 1.32(3) . ?
C14 C16 1.46(3) . ?
C13 H13 0.9300 . ?
C13 C12 1.36(3) . ?
C10 C11 1.45(3) . ?
C10 C9 1.42(3) . ?
C2 H2 0.9300 . ?
C2 C3 1.38(3) . ?
C11 H11 0.9300 . ?
C11 C12 1.31(3) . ?
C3 H3 0.9300 . ?
C16 H16 0.9300 . ?
C7 H7 0.9300 . ?
C7 C8 1.43(3) . ?
C12 H12 0.9300 . ?
C9 H9 0.9300 . ?
C9 C8 1.29(4) . ?
C8 H8 0.9300 . ?
Pt2 Cl2 2.347(6) . ?
Pt2 N8 1.968(19) . ?
Pt2 N6 1.948(15) . ?
Pt2 N5 2.026(19) . ?
S2 C29 1.70(3) . ?
S2 C28 1.78(2) . ?
N7 N6 1.34(2) . ?
N7 C28 1.30(3) . ?
N8 C34 1.50(3) . ?
N8 C28 1.38(3) . ?
N6 C27 1.29(3) . ?
N5 C21 1.45(3) . ?
N5 C26 1.34(3) . ?
C21 C22 1.43(3) . ?
C21 C23 1.38(3) . ?
C34 C33 1.32(3) . ?
C34 C29 1.388(17) . ?
C20 H20 0.9300 . ?
C20 C22 1.42(3) . ?
C20 C19 1.38(3) . ?
C22 C27 1.36(3) . ?
C23 C18 1.40(3) . ?
C23 C24 1.453(18) . ?
C18 H18 0.9300 . ?
C18 C19 1.33(3) . ?
C33 H33 0.9300 . ?
C33 C32 1.38(4) . ?
C25 H25 0.9300 . ?
C25 C26 1.39(3) . ?
C25 C24 1.35(3) . ?
C27 H27 0.9300 . ?
C29 C30 1.46(4) . ?
C19 H19 0.9300 . ?
C26 H26 0.9300 . ?
C30 H30 0.9300 . ?
C30 C31 1.40(4) . ?
C24 H24 0.9300 . ?
C31 H31 0.9300 . ?
C31 C32 1.34(4) . ?
C32 H32 0.9300 . ?

loop_
_geom_torsion_atom_site_label_1
_geom_torsion_atom_site_label_2
_geom_torsion_atom_site_label_3
_geom_torsion_atom_site_label_4
_geom_torsion
_geom_torsion_site_symmetry_1
_geom_torsion_site_symmetry_2
_geom_torsion_site_symmetry_3
_geom_torsion_site_symmetry_4
_geom_torsion_publ_flag
Pt1 N4 C17 S1 -178.9(10) . . . . ?
Pt1 N4 C17 N3 3(3) . . . . ?
Pt1 N4 C6 C5 -178.8(15) . . . . ?
Pt1 N4 C6 C1 1(3) . . . . ?
Pt1 N1 C15 C14 5(3) . . . . ?
Pt1 N1 C15 C10 -177.4(15) . . . . ?
Pt1 N1 C7 C8 175.1(18) . . . . ?
Pt1 N2 N3 C17 -4(2) . . . . ?
Pt1 N2 C16 C14 4(3) . . . . ?
S1 C5 C6 N4 4(2) . . . . ?
S1 C5 C6 C1 -176.6(16) . . . . ?
S1 C5 C4 C3 174.4(18) . . . . ?
N1 C15 C14 C13 -179.0(19) . . . . ?
N1 C15 C14 C16 -3(3) . . . . ?
N1 C15 C10 C11 -179.4(18) . . . . ?
N1 C15 C10 C9 2(3) . . . . ?
N1 C7 C8 C9 3(4) . . . . ?
N2 N3 C17 S1 -177.5(14) . . . . ?
N2 N3 C17 N4 1(3) . . . . ?
N3 N2 C16 C14 179.9(19) . . . . ?
C5 S1 C17 N4 -3.9(18) . . . . ?
C5 S1 C17 N3 174.5(19) . . . . ?
C5 C4 C3 C2 1(3) . . . . ?
C17 S1 C5 C6 0.0(17) . . . . ?
C17 S1 C5 C4 -176(2) . . . . ?
C17 N4 C6 C5 -6(2) . . . . ?
C17 N4 C6 C1 174(2) . . . . ?
C1 C2 C3 C4 2(4) . . . . ?
C15 N1 C7 C8 2(3) . . . . ?
C15 C14 C13 C12 -5(3) . . . . ?
C15 C14 C16 N2 -2(3) . . . . ?
C15 C10 C11 C12 1(3) . . . . ?
C15 C10 C9 C8 3(4) . . . . ?
C6 N4 C17 S1 7(2) . . . . ?
C6 N4 C17 N3 -171.8(19) . . . . ?
C6 C5 C4 C3 -1(3) . . . . ?
C6 C1 C2 C3 -4(3) . . . . ?
C4 C5 C6 N4 179.9(19) . . . . ?
C4 C5 C6 C1 0(3) . . . . ?
C14 C15 C10 C11 -1(3) . . . . ?
C14 C15 C10 C9 -179.9(19) . . . . ?
C14 C13 C12 C11 5(4) . . . . ?
C13 C14 C16 N2 174(2) . . . . ?
C10 C15 C14 C13 3(3) . . . . ?
C10 C15 C14 C16 178.8(19) . . . . ?
C10 C11 C12 C13 -2(4) . . . . ?
C10 C9 C8 C7 -6(4) . . . . ?
C2 C1 C6 N4 -177.5(19) . . . . ?
C2 C1 C6 C5 3(3) . . . . ?
C11 C10 C9 C8 -176(2) . . . . ?
C16 N2 N3 C17 179.5(18) . . . . ?
C16 C14 C13 C12 179(2) . . . . ?
C7 N1 C15 C14 178(2) . . . . ?
C7 N1 C15 C10 -4(3) . . . . ?
C9 C10 C11 C12 180(2) . . . . ?
Pt2 N8 C34 C33 -10(3) . . . . ?
Pt2 N8 C34 C29 -179.3(18) . . . . ?
Pt2 N8 C28 S2 178.2(11) . . . . ?
Pt2 N8 C28 N7 7(3) . . . . ?
Pt2 N6 C27 C22 10(3) . . . . ?
Pt2 N5 C21 C22 -7(2) . . . . ?
Pt2 N5 C21 C23 179.2(14) . . . . ?
Pt2 N5 C26 C25 -180(2) . . . . ?
S2 C29 C30 C31 175.6(19) . . . . ?
N7 N6 C27 C22 -176(2) . . . . ?
N8 C34 C33 C32 -172(2) . . . . ?
N8 C34 C29 S2 -5(2) . . . . ?
N8 C34 C29 C30 178.0(19) . . . . ?
N6 N7 C28 S2 -179.9(15) . . . . ?
N6 N7 C28 N8 -9(3) . . . . ?
N5 C21 C22 C20 -179.4(16) . . . . ?
N5 C21 C22 C27 2(3) . . . . ?
N5 C21 C23 C18 -179.6(19) . . . . ?
N5 C21 C23 C24 -1(3) . . . . ?
C21 N5 C26 C25 -2(3) . . . . ?
C21 C22 C27 N6 -5(4) . . . . ?
C21 C23 C18 C19 -1(4) . . . . ?
C21 C23 C24 C25 0(3) . . . . ?
C34 N8 C28 S2 -6(2) . . . . ?
C34 N8 C28 N7 -177(2) . . . . ?
C34 C33 C32 C31 0(4) . . . . ?
C34 C29 C30 C31 -7(3) . . . . ?
C20 C22 C27 N6 177(2) . . . . ?
C22 C21 C23 C18 6(3) . . . . ?
C22 C21 C23 C24 -175.0(19) . . . . ?
C22 C20 C19 C18 7(4) . . . . ?
C23 C21 C22 C20 -5(3) . . . . ?
C23 C21 C22 C27 177(2) . . . . ?
C23 C18 C19 C20 -6(4) . . . . ?
C18 C23 C24 C25 179(2) . . . . ?
C33 C34 C29 S2 -173.7(19) . . . . ?
C33 C34 C29 C30 9(4) . . . . ?
C29 S2 C28 N7 175(2) . . . . ?
C29 S2 C28 N8 2.5(19) . . . . ?
C29 C34 C33 C32 -5(4) . . . . ?
C29 C30 C31 C32 3(4) . . . . ?
C19 C20 C22 C21 -2(3) . . . . ?
C19 C20 C22 C27 177(2) . . . . ?
C26 N5 C21 C22 175.8(17) . . . . ?
C26 N5 C21 C23 2(3) . . . . ?
C26 C25 C24 C23 -1(4) . . . . ?
C30 C31 C32 C33 1(5) . . . . ?
C24 C23 C18 C19 -179(2) . . . . ?
C24 C25 C26 N5 1(4) . . . . ?
C28 S2 C29 C34 1.5(19) . . . . ?
C28 S2 C29 C30 179(2) . . . . ?
C28 N7 N6 Pt2 7(2) . . . . ?
C28 N7 N6 C27 -167(2) . . . . ?
C28 N8 C34 C33 176(2) . . . . ?
C28 N8 C34 C29 6(2) . . . . ?
